data_1507449
loop_
_publ_author_name
'Siu, Tung'
'Yudin, Andrei K.'

_publ_section_title
;
 Electrochemical Imination of Sulfoxides Using N-Aminophthalimide
;
_journal_issue 11
_journal_name_full 'Organic Letters'
_journal_page_first 1839
_journal_paper_doi 10.1021/ol0257530
_journal_volume 4
_journal_year 2002
_chemical_formula_sum 'C16 H14 N2 O3 S'
_chemical_formula_weight 314.35
_chemical_name_systematic
; 
 ? 
;
_space_group_IT_number 19
_symmetry_cell_setting orthorhombic
_symmetry_space_group_name_Hall 'P 2ac 2ab'
_symmetry_space_group_name_H-M 'P 21 21 21'
_atom_sites_solution_hydrogens geom
_atom_sites_solution_primary direct
_atom_sites_solution_secondary difmap
_audit_creation_method SHELXL-97
_cell_angle_alpha 90.00
_cell_angle_beta 90.00
_cell_angle_gamma 90.00
_cell_formula_units_Z 8
_cell_length_a 7.9615(2)
_cell_length_b 9.9599(2)
_cell_length_c 38.3334(10)
_cell_measurement_reflns_used 14432
_cell_measurement_temperature 150(1)
_cell_measurement_theta_max 27.48
_cell_measurement_theta_min 2.55
_cell_volume 3039.68(13)
_computing_cell_refinement 'Denzo-SMN (Otwinowski & Minor, 1997)'
_computing_data_collection 'Collect (Nonius BV, 1997-2001)'
_computing_data_reduction 'Denzo-SMN (Otwinowski & Minor, 1997)'
_computing_molecular_graphics 'SHELXTL V6.12 (Sheldrick, 2001)'
_computing_publication_material 'SHELXTL V6.12 (Sheldrick, 2001)'
_computing_structure_refinement 'SHELXTL V6.12 (Sheldrick, 2001)'
_computing_structure_solution 'SHELXTL V6.12 (Sheldrick, 2001)'
_diffrn_ambient_temperature 150(1)
_diffrn_detector_area_resol_mean 9
_diffrn_measured_fraction_theta_full 0.949
_diffrn_measured_fraction_theta_max 0.949
_diffrn_measurement_device_type 'Nonius Kappa-CCD'
_diffrn_measurement_method '\f scans and \w scans with \k offsets''
_diffrn_radiation_monochromator graphite
_diffrn_radiation_source 'fine-focus sealed tube'
_diffrn_radiation_type MoK\a
_diffrn_radiation_wavelength 0.71073
_diffrn_reflns_av_R_equivalents 0.0440
_diffrn_reflns_av_sigmaI/netI 0.0737
_diffrn_reflns_limit_h_max 10
_diffrn_reflns_limit_h_min -10
_diffrn_reflns_limit_k_max 12
_diffrn_reflns_limit_k_min -12
_diffrn_reflns_limit_l_max 42
_diffrn_reflns_limit_l_min -43
_diffrn_reflns_number 12041
_diffrn_reflns_theta_full 27.47
_diffrn_reflns_theta_max 27.47
_diffrn_reflns_theta_min 2.59
_diffrn_standards_decay_% 0
_diffrn_standards_number 0
_exptl_absorpt_coefficient_mu 0.227
_exptl_absorpt_correction_T_max 0.978
_exptl_absorpt_correction_T_min 0.929
_exptl_absorpt_correction_type multi-scan
_exptl_absorpt_process_details
;
multi-scan from symmetry-related measurements 
 Sortav (Blessing 1995)
;
_exptl_crystal_density_diffrn 1.374
_exptl_crystal_density_method 'not measured'
_exptl_crystal_description needle
_exptl_crystal_F_000 1312
_exptl_crystal_size_max 0.30
_exptl_crystal_size_mid 0.12
_exptl_crystal_size_min 0.10
_refine_diff_density_max 0.261
_refine_diff_density_min -0.337
_refine_diff_density_rms 0.045
_refine_ls_abs_structure_details 'Flack H D (1983), Acta Cryst. A39, 876-881'
_refine_ls_abs_structure_Flack 0.00(6)
_refine_ls_extinction_method none
_refine_ls_goodness_of_fit_ref 1.022
_refine_ls_hydrogen_treatment constr
_refine_ls_matrix_type full
_refine_ls_number_parameters 400
_refine_ls_number_reflns 6335
_refine_ls_number_restraints 0
_refine_ls_restrained_S_all 1.022
_refine_ls_R_factor_all 0.0614
_refine_ls_R_factor_gt 0.0418
_refine_ls_shift/su_max 1.933
_refine_ls_shift/su_mean 0.005
_refine_ls_structure_factor_coef Fsqd
_refine_ls_weighting_details 'calc w=1/[\s^2^(Fo^2^)+(0.0342P)^2^] where P=(Fo^2^+2Fc^2^)/3'
_refine_ls_weighting_scheme calc
_refine_ls_wR_factor_gt 0.0862
_refine_ls_wR_factor_ref 0.0936
_reflns_number_gt 5034
_reflns_number_total 6335
_reflns_threshold_expression I>2\s(I)
_cod_data_source_file ol0257530_s2.cif
_cod_data_source_block Compound(2b)
_cod_depositor_comments
;
The following automatic conversions were performed:

'_symmetry_cell_setting' value 'Orthorhombic' changed to
'orthorhombic' according to
/home/saulius/struct/CIF-dictionaries/cif_core.dic dictionary named
'cif_core.dic' version 2.4.1 from 2010-06-29.

Automatic conversion script
Id: cif_fix_values 1715 2011-07-08 13:25:40Z adriana 
;
_cod_original_sg_symbol_H-M P2(1)2(1)2(1)
_cod_database_code 1507449

loop_
_symmetry_equiv_pos_as_xyz
'x, y, z'
'-x+1/2, -y, z+1/2'
'-x, y+1/2, -z+1/2'
'x+1/2, -y+1/2, -z'

loop_
_atom_site_label
_atom_site_type_symbol
_atom_site_fract_x
_atom_site_fract_y
_atom_site_fract_z
_atom_site_U_iso_or_equiv
_atom_site_adp_type
_atom_site_occupancy
_atom_site_symmetry_multiplicity
_atom_site_calc_flag
_atom_site_refinement_flags
S1A S 0.77529(8) 0.28801(6) 0.237661(17) 0.03128(16) Uani 1 1 d .
O1A O 0.8399(2) 0.10045(18) 0.15836(5) 0.0376(4) Uani 1 1 d .
O2A O 0.3587(2) 0.31354(18) 0.19308(4) 0.0366(4) Uani 1 1 d .
O3A O 0.8800(2) 0.17222(18) 0.24450(4) 0.0430(5) Uani 1 1 d .
N1A N 0.6228(2) 0.21786(19) 0.18476(5) 0.0272(4) Uani 1 1 d .
N2A N 0.7197(2) 0.3234(2) 0.19963(5) 0.0294(5) Uani 1 1 d .
C1A C 0.6917(3) 0.1183(3) 0.16282(6) 0.0285(6) Uani 1 1 d .
C2A C 0.5461(3) 0.0464(2) 0.14802(6) 0.0271(6) Uani 1 1 d .
C3A C 0.5415(3) -0.0663(2) 0.12663(6) 0.0325(6) Uani 1 1 d .
H3AA H 0.6416 -0.1064 0.1181 0.039 Uiso 1 1 calc R
C4A C 0.3848(4) -0.1176(3) 0.11835(7) 0.0396(6) Uani 1 1 d .
H4AA H 0.3772 -0.1950 0.1040 0.047 Uiso 1 1 calc R
C5A C 0.2383(4) -0.0579(3) 0.13068(7) 0.0392(7) Uani 1 1 d .
H5AA H 0.1328 -0.0961 0.1247 0.047 Uiso 1 1 calc R
C6A C 0.2428(3) 0.0565(3) 0.15163(6) 0.0345(6) Uani 1 1 d .
H6AA H 0.1429 0.0980 0.1599 0.041 Uiso 1 1 calc R
C7A C 0.4000(3) 0.1068(2) 0.15980(6) 0.0265(5) Uani 1 1 d .
C8A C 0.4478(3) 0.2257(2) 0.18113(6) 0.0280(5) Uani 1 1 d .
C9A C 0.8788(4) 0.4380(3) 0.24890(7) 0.0444(7) Uani 1 1 d .
H9AA H 0.9784 0.4490 0.2342 0.067 Uiso 1 1 calc R
H9AB H 0.9129 0.4343 0.2734 0.067 Uiso 1 1 calc R
H9AC H 0.8027 0.5141 0.2454 0.067 Uiso 1 1 calc R
C10A C 0.5989(3) 0.2763(2) 0.26564(6) 0.0271(5) Uani 1 1 d .
C11A C 0.4745(3) 0.3736(2) 0.26330(6) 0.0302(6) Uani 1 1 d .
H11A H 0.4886 0.4488 0.2483 0.036 Uiso 1 1 calc R
C12A C 0.3305(3) 0.3600(3) 0.28289(6) 0.0338(6) Uani 1 1 d .
H12A H 0.2459 0.4271 0.2815 0.041 Uiso 1 1 calc R
C13A C 0.3067(3) 0.2505(3) 0.30455(6) 0.0363(7) Uani 1 1 d .
C14A C 0.4333(4) 0.1558(3) 0.30690(6) 0.0388(7) Uani 1 1 d .
H14A H 0.4185 0.0806 0.3219 0.047 Uiso 1 1 calc R
C15A C 0.5818(4) 0.1677(2) 0.28794(6) 0.0355(6) Uani 1 1 d .
H15A H 0.6690 0.1031 0.2902 0.043 Uiso 1 1 calc R
C16A C 0.1447(4) 0.2343(3) 0.32459(7) 0.0514(8) Uani 1 1 d .
H16A H 0.1648 0.1793 0.3454 0.077 Uiso 1 1 calc R
H16B H 0.0609 0.1904 0.3097 0.077 Uiso 1 1 calc R
H16C H 0.1031 0.3229 0.3317 0.077 Uiso 1 1 calc R
S1B S 0.11681(7) 0.48893(6) 0.114333(15) 0.02698(15) Uani 1 1 d .
O1B O -0.0756(2) 0.79037(17) 0.08815(4) 0.0388(4) Uani 1 1 d .
O2B O 0.0507(3) 0.43914(18) 0.01598(5) 0.0478(5) Uani 1 1 d .
O3B O 0.1846(2) 0.60634(17) 0.13161(4) 0.0354(4) Uani 1 1 d .
N1B N 0.0131(3) 0.59478(19) 0.06036(5) 0.0287(5) Uani 1 1 d .
N2B N -0.0303(2) 0.5028(2) 0.08726(5) 0.0302(5) Uani 1 1 d .
C1B C -0.0223(3) 0.7332(2) 0.06280(7) 0.0321(6) Uani 1 1 d .
C2B C 0.0131(3) 0.7867(3) 0.02720(6) 0.0341(6) Uani 1 1 d .
C3B C 0.0127(4) 0.9180(3) 0.01536(8) 0.0449(7) Uani 1 1 d .
H3BA H -0.0095 0.9910 0.0306 0.054 Uiso 1 1 calc R
C4B C 0.0461(4) 0.9384(3) -0.01965(8) 0.0534(8) Uani 1 1 d .
H4BA H 0.0455 1.0272 -0.0287 0.064 Uiso 1 1 calc R
C5B C 0.0805(4) 0.8320(3) -0.04180(8) 0.0548(9) Uani 1 1 d .
H5BA H 0.1044 0.8490 -0.0657 0.066 Uiso 1 1 calc R
C6B C 0.0806(4) 0.7007(3) -0.02955(7) 0.0452(7) Uani 1 1 d .
H6BA H 0.1031 0.6275 -0.0447 0.054 Uiso 1 1 calc R
C7B C 0.0471(3) 0.6801(3) 0.00515(6) 0.0344(6) Uani 1 1 d .
C8B C 0.0397(3) 0.5548(3) 0.02575(6) 0.0337(6) Uani 1 1 d .
C9B C 0.0242(3) 0.3786(3) 0.14406(6) 0.0345(6) Uani 1 1 d .
H9BA H -0.0743 0.4213 0.1546 0.052 Uiso 1 1 calc R
H9BB H 0.1054 0.3559 0.1623 0.052 Uiso 1 1 calc R
H9BC H -0.0104 0.2965 0.1319 0.052 Uiso 1 1 calc R
C10B C 0.2929(3) 0.3988(2) 0.09763(6) 0.0261(5) Uani 1 1 d .
C11B C 0.2714(3) 0.2941(2) 0.07431(6) 0.0327(6) Uani 1 1 d .
H11B H 0.1625 0.2709 0.0662 0.039 Uiso 1 1 calc R
C12B C 0.4108(3) 0.2236(3) 0.06300(7) 0.0357(6) Uani 1 1 d .
H12B H 0.3966 0.1509 0.0472 0.043 Uiso 1 1 calc R
C13B C 0.5716(3) 0.2572(2) 0.07431(6) 0.0302(6) Uani 1 1 d .
C14B C 0.5888(3) 0.3628(2) 0.09763(6) 0.0315(6) Uani 1 1 d .
H14B H 0.6976 0.3869 0.1057 0.038 Uiso 1 1 calc R
C15B C 0.4509(3) 0.4335(2) 0.10939(6) 0.0296(6) Uani 1 1 d .
H15B H 0.4646 0.5054 0.1254 0.036 Uiso 1 1 calc R
C16B C 0.7255(3) 0.1828(3) 0.06156(7) 0.0421(7) Uani 1 1 d .
H16D H 0.8171 0.2469 0.0576 0.063 Uiso 1 1 calc R
H16E H 0.6992 0.1366 0.0397 0.063 Uiso 1 1 calc R
H16F H 0.7600 0.1168 0.0791 0.063 Uiso 1 1 calc R

loop_
_atom_site_aniso_label
_atom_site_aniso_U_11
_atom_site_aniso_U_22
_atom_site_aniso_U_33
_atom_site_aniso_U_23
_atom_site_aniso_U_13
_atom_site_aniso_U_12
S1A 0.0266(3) 0.0291(3) 0.0381(4) -0.0006(3) -0.0056(3) -0.0020(3)
O1A 0.0260(10) 0.0320(10) 0.0546(11) -0.0028(9) 0.0050(8) -0.0007(8)
O2A 0.0307(10) 0.0427(11) 0.0364(10) -0.0069(9) -0.0041(8) 0.0080(9)
O3A 0.0360(10) 0.0413(11) 0.0517(12) -0.0015(9) -0.0107(9) 0.0103(9)
N1A 0.0238(10) 0.0250(10) 0.0329(11) -0.0008(9) -0.0018(9) -0.0018(9)
N2A 0.0287(11) 0.0270(11) 0.0324(12) -0.0014(9) -0.0016(9) -0.0065(9)
C1A 0.0281(14) 0.0263(13) 0.0311(15) 0.0053(11) 0.0010(11) -0.0019(11)
C2A 0.0272(13) 0.0266(13) 0.0274(14) 0.0059(11) 0.0011(11) -0.0033(11)
C3A 0.0353(14) 0.0261(13) 0.0361(15) 0.0031(12) 0.0013(12) -0.0017(11)
C4A 0.0489(17) 0.0286(13) 0.0412(16) 0.0009(12) -0.0033(14) -0.0091(13)
C5A 0.0333(16) 0.0401(15) 0.0442(17) 0.0030(13) -0.0078(13) -0.0145(13)
C6A 0.0304(15) 0.0363(15) 0.0368(16) 0.0047(13) -0.0018(12) -0.0024(12)
C7A 0.0271(13) 0.0278(13) 0.0245(13) 0.0063(11) -0.0059(11) -0.0024(11)
C8A 0.0260(12) 0.0332(14) 0.0248(13) 0.0054(11) -0.0003(11) -0.0006(12)
C9A 0.0405(16) 0.0443(16) 0.0484(18) -0.0055(13) -0.0058(14) -0.0156(14)
C10A 0.0325(13) 0.0246(12) 0.0242(13) -0.0005(11) -0.0034(11) -0.0036(11)
C11A 0.0387(14) 0.0220(12) 0.0298(14) -0.0002(11) -0.0004(12) -0.0028(11)
C12A 0.0369(15) 0.0298(14) 0.0346(15) -0.0028(12) 0.0011(12) 0.0010(11)
C13A 0.0440(16) 0.0390(16) 0.0260(15) -0.0073(12) 0.0019(12) -0.0113(13)
C14A 0.0563(19) 0.0314(14) 0.0286(15) 0.0043(12) -0.0050(13) -0.0116(14)
C15A 0.0477(17) 0.0236(13) 0.0352(15) 0.0018(12) -0.0131(13) -0.0033(12)
C16A 0.0532(19) 0.058(2) 0.0433(18) -0.0037(15) 0.0093(14) -0.0148(16)
S1B 0.0245(3) 0.0275(3) 0.0289(3) 0.0020(3) 0.0009(3) -0.0023(3)
O1B 0.0469(11) 0.0363(10) 0.0331(10) -0.0038(9) 0.0016(9) 0.0072(9)
O2B 0.0744(15) 0.0313(10) 0.0378(11) -0.0036(9) -0.0018(10) 0.0051(11)
O3B 0.0345(10) 0.0302(9) 0.0415(11) -0.0072(8) -0.0040(8) -0.0050(8)
N1B 0.0309(11) 0.0277(11) 0.0277(12) 0.0046(9) -0.0010(9) 0.0013(9)
N2B 0.0278(11) 0.0326(11) 0.0303(11) 0.0069(10) -0.0004(9) -0.0047(10)
C1B 0.0287(13) 0.0309(14) 0.0365(16) -0.0002(13) -0.0015(12) 0.0014(11)
C2B 0.0368(15) 0.0314(14) 0.0341(16) 0.0047(12) -0.0023(12) 0.0019(12)
C3B 0.0513(19) 0.0330(15) 0.0503(19) 0.0050(14) 0.0046(15) 0.0100(14)
C4B 0.063(2) 0.0456(18) 0.051(2) 0.0214(16) 0.0134(17) 0.0129(16)
C5B 0.065(2) 0.061(2) 0.0385(18) 0.0199(16) 0.0125(16) 0.0171(18)
C6B 0.0552(19) 0.0489(18) 0.0316(16) 0.0053(14) 0.0068(13) 0.0126(15)
C7B 0.0374(15) 0.0328(15) 0.0331(16) 0.0021(12) 0.0031(12) 0.0080(12)
C8B 0.0371(15) 0.0351(15) 0.0289(16) -0.0008(12) -0.0004(12) 0.0006(12)
C9B 0.0284(14) 0.0401(15) 0.0351(15) 0.0111(12) 0.0025(12) -0.0039(12)
C10B 0.0266(12) 0.0242(12) 0.0276(14) 0.0029(11) 0.0010(11) -0.0006(10)
C11B 0.0267(13) 0.0309(14) 0.0404(15) -0.0035(12) -0.0042(11) -0.0035(12)
C12B 0.0400(15) 0.0290(14) 0.0382(15) -0.0041(12) -0.0012(12) -0.0015(12)
C13B 0.0302(14) 0.0302(14) 0.0303(14) 0.0058(11) 0.0042(11) 0.0021(11)
C14B 0.0228(13) 0.0371(15) 0.0344(15) 0.0056(12) -0.0027(11) -0.0020(11)
C15B 0.0309(13) 0.0302(13) 0.0277(14) 0.0016(11) -0.0013(11) -0.0048(11)
C16B 0.0370(15) 0.0452(17) 0.0440(16) 0.0039(14) 0.0021(13) 0.0068(14)

loop_
_atom_type_symbol
_atom_type_description
_atom_type_scat_dispersion_real
_atom_type_scat_dispersion_imag
_atom_type_scat_source
C C 0.0033 0.0016 'International Tables Vol C Tables 4.2.6.8 and 6.1.1.4'
H H 0.0000 0.0000 'International Tables Vol C Tables 4.2.6.8 and 6.1.1.4'
N N 0.0061 0.0033 'International Tables Vol C Tables 4.2.6.8 and 6.1.1.4'
O O 0.0106 0.0060 'International Tables Vol C Tables 4.2.6.8 and 6.1.1.4'
S S 0.1246 0.1234 'International Tables Vol C Tables 4.2.6.8 and 6.1.1.4'

loop_
_geom_angle_atom_site_label_1
_geom_angle_atom_site_label_2
_geom_angle_atom_site_label_3
_geom_angle
O3A S1A N2A 120.78(11)
O3A S1A C9A 111.26(12)
N2A S1A C9A 99.75(12)
O3A S1A C10A 107.13(11)
N2A S1A C10A 110.79(11)
C9A S1A C10A 106.20(12)
C8A N1A C1A 111.5(2)
C8A N1A N2A 122.5(2)
C1A N1A N2A 123.18(19)
N1A N2A S1A 111.13(15)
O1A C1A N1A 124.6(2)
O1A C1A C2A 130.0(2)
N1A C1A C2A 105.4(2)
C7A C2A C3A 121.4(2)
C7A C2A C1A 108.9(2)
C3A C2A C1A 129.7(2)
C4A C3A C2A 117.2(2)
C3A C4A C5A 121.3(2)
C4A C5A C6A 121.5(2)
C7A C6A C5A 116.7(2)
C6A C7A C2A 121.9(2)
C6A C7A C8A 130.0(2)
C2A C7A C8A 108.0(2)
O2A C8A N1A 125.6(2)
O2A C8A C7A 129.0(2)
N1A C8A C7A 105.3(2)
C15A C10A C11A 121.0(2)
C15A C10A S1A 120.2(2)
C11A C10A S1A 118.72(18)
C12A C11A C10A 119.3(2)
C11A C12A C13A 121.2(2)
C14A C13A C12A 118.5(2)
C14A C13A C16A 121.1(2)
C12A C13A C16A 120.4(3)
C13A C14A C15A 121.8(2)
C10A C15A C14A 118.1(2)
O3B S1B N2B 120.60(11)
O3B S1B C9B 111.54(11)
N2B S1B C9B 99.87(11)
O3B S1B C10B 106.11(11)
N2B S1B C10B 113.15(11)
C9B S1B C10B 104.44(12)
C8B N1B C1B 111.8(2)
C8B N1B N2B 122.70(19)
C1B N1B N2B 122.2(2)
N1B N2B S1B 110.75(15)
O1B C1B N1B 125.9(2)
O1B C1B C2B 129.5(2)
N1B C1B C2B 104.5(2)
C3B C2B C7B 121.7(2)
C3B C2B C1B 129.6(3)
C7B C2B C1B 108.7(2)
C4B C3B C2B 117.2(3)
C3B C4B C5B 121.4(3)
C4B C5B C6B 120.9(3)
C7B C6B C5B 117.9(3)
C6B C7B C2B 121.0(3)
C6B C7B C8B 130.7(2)
C2B C7B C8B 108.3(2)
O2B C8B N1B 124.9(2)
O2B C8B C7B 129.3(2)
N1B C8B C7B 105.8(2)
C15B C10B C11B 120.8(2)
C15B C10B S1B 118.25(18)
C11B C10B S1B 120.94(19)
C12B C11B C10B 119.1(2)
C11B C12B C13B 121.2(2)
C14B C13B C12B 118.3(2)
C14B C13B C16B 119.9(2)
C12B C13B C16B 121.8(2)
C15B C14B C13B 121.2(2)
C10B C15B C14B 119.4(2)

loop_
_geom_bond_atom_site_label_1
_geom_bond_atom_site_label_2
_geom_bond_distance
S1A O3A 1.4469(18)
S1A N2A 1.564(2)
S1A C9A 1.759(3)
S1A C10A 1.771(2)
O1A C1A 1.206(3)
O2A C8A 1.216(3)
N1A C8A 1.402(3)
N1A C1A 1.411(3)
N1A N2A 1.423(3)
C1A C2A 1.476(3)
C2A C7A 1.386(3)
C2A C3A 1.390(3)
C3A C4A 1.385(4)
C4A C5A 1.392(4)
C5A C6A 1.395(3)
C6A C7A 1.384(3)
C7A C8A 1.489(3)
C10A C15A 1.385(3)
C10A C11A 1.389(3)
C11A C12A 1.377(3)
C12A C13A 1.384(3)
C13A C14A 1.383(4)
C13A C16A 1.510(4)
C14A C15A 1.393(4)
S1B O3B 1.4482(17)
S1B N2B 1.571(2)
S1B C9B 1.747(2)
S1B C10B 1.783(2)
O1B C1B 1.204(3)
O2B C8B 1.214(3)
N1B C8B 1.401(3)
N1B C1B 1.410(3)
N1B N2B 1.422(3)
C1B C2B 1.492(4)
C2B C3B 1.384(4)
C2B C7B 1.384(3)
C3B C4B 1.383(4)
C4B C5B 1.385(4)
C5B C6B 1.389(4)
C6B C7B 1.372(4)
C7B C8B 1.478(3)
C10B C15B 1.380(3)
C10B C11B 1.385(3)
C11B C12B 1.383(3)
C12B C13B 1.393(3)
C13B C14B 1.387(3)
C13B C16B 1.513(3)
C14B C15B 1.381(3)

loop_
_cod_related_entry_id
_cod_related_entry_code
_cod_related_entry_database
1 9946092 ChemSpider
